data_7702379
loop_
_publ_author_name
'Marder, Todd B.'
'Norman, Nicholas C.'
'Orpen, A. Guy'
'Quayle, Michael J.'
'Rice, Craig R.'

_publ_section_title
;
 Crystalline TCNQ and TCNE adducts of the diborane(4) compounds
 B2(1,2-E2C6H4)2 (E&#x2005;=&#x2005;O or S)
;
_journal_issue 13
_journal_name_full 'Journal of the Chemical Society, Dalton Transactions'
_journal_page_first 2127
_journal_paper_doi 10.1039/a901169b
_journal_year 1999
_chemical_formula_structural 'B S2 C6 H4 ^.^ TCNE'
_chemical_formula_sum 'C18 H8 B2 N4 S4'
_chemical_formula_weight 430.14
_chemical_name_systematic
; 
 tetracyanoethene - bis(Benzene-1,2-dithiolato)
-diborane adduct 
;
_space_group_IT_number 2
_space_group_name_Hall '-P 1'
_space_group_name_H-M_alt 'P -1'
_symmetry_cell_setting triclinic
_symmetry_space_group_name_H-M 'P -1'
_atom_sites_solution_hydrogens geom
_atom_sites_solution_primary direct
_atom_sites_solution_secondary difmap
_audit_creation_method SHELXL
_cell_angle_alpha 80.80(2)
_cell_angle_beta 79.61(3)
_cell_angle_gamma 64.00(2)
_cell_formula_units_Z 1
_cell_length_a 6.861(3)
_cell_length_b 7.172(3)
_cell_length_c 10.862(3)
_cell_measurement_reflns_used 42
_cell_measurement_temperature 173(2)
_cell_measurement_theta_max 50
_cell_measurement_theta_min 5
_cell_volume 470.5(3)
_computing_cell_refinement 'SAINT (Siemens, 1995b)'
_computing_data_collection 'SMART (Siemens, 1995b)'
_computing_data_reduction 'SAINT (Siemens, 1995b)'
_computing_molecular_graphics 'SHELXTL (Siemens, 1995a)'
_computing_publication_material 'SHELXTL (Siemens, 1995a)'
_computing_structure_refinement 'SHELXTL (Siemens, 1995a)'
_computing_structure_solution 'SHELXTL (Siemens, 1995a)'
_diffrn_ambient_temperature 173(2)
_diffrn_measurement_device 'Siemens SMART Area Detector'
_diffrn_measurement_method '\w rotation with narrow frames'
_diffrn_radiation_monochromator graphite
_diffrn_radiation_source 'fine-focus sealed tube'
_diffrn_radiation_type MoK\a
_diffrn_radiation_wavelength 0.71073
_diffrn_reflns_av_R_equivalents 0.0398
_diffrn_reflns_av_sigmaI/netI 0.0670
_diffrn_reflns_limit_h_max 8
_diffrn_reflns_limit_h_min -8
_diffrn_reflns_limit_k_max 9
_diffrn_reflns_limit_k_min -9
_diffrn_reflns_limit_l_max 13
_diffrn_reflns_limit_l_min -14
_diffrn_reflns_number 4889
_diffrn_reflns_theta_max 27.50
_diffrn_reflns_theta_min 1.91
_diffrn_standards_decay_% none
_exptl_absorpt_coefficient_mu 0.517
_exptl_absorpt_correction_type none
_exptl_crystal_colour red
_exptl_crystal_density_diffrn 1.518
_exptl_crystal_density_meas ?
_exptl_crystal_description block
_exptl_crystal_F_000 218
_exptl_crystal_size_max 0.15
_exptl_crystal_size_mid 0.15
_exptl_crystal_size_min 0.10
_refine_diff_density_max 0.630
_refine_diff_density_min -0.639
_refine_diff_density_rms 0.103
_refine_ls_extinction_coef 0.0197(54)
_refine_ls_extinction_expression Fc^*^=kFc[1+0.001xFc^2^\l^3^/sin(2\q)]^-1/4^
_refine_ls_extinction_method SHELXL
_refine_ls_goodness_of_fit_all 0.967
_refine_ls_goodness_of_fit_obs 1.101
_refine_ls_hydrogen_treatment 'see text'
_refine_ls_matrix_type full
_refine_ls_number_parameters 128
_refine_ls_number_reflns 2123
_refine_ls_number_restraints 0
_refine_ls_restrained_S_all 0.967
_refine_ls_restrained_S_obs 1.101
_refine_ls_R_factor_all 0.0669
_refine_ls_R_factor_obs 0.0470
_refine_ls_shift/esd_max -0.001
_refine_ls_shift/esd_mean 0.000
_refine_ls_structure_factor_coef Fsqd
_refine_ls_weighting_details 'w=1/[\s^2^(Fo^2^)+(0.0668P)^2^+0.0000P] where P=(Max(Fo^2^,0)+2Fc^2^)/3'
_refine_ls_weighting_scheme calc
_refine_ls_wR_factor_all 0.1211
_refine_ls_wR_factor_obs 0.1156
_reflns_number_observed 1523
_reflns_number_total 2123
_reflns_observed_criterion >2sigma(I)
_cod_data_source_file 901169b.txt
_cod_data_source_block 6.2
_cod_depositor_comments
;
The following automatic conversions were performed:

data item '_exptl_crystal_density_meas' value 'not measured' was
changed to '?' -- the value is perceived as not measured.

data item '_refine_ls_weighting_scheme' value 'calc
w=1/[\s^2^(Fo^2^)+(0.0668P)^2^+0.0000P] where
P=(Max(Fo^2^,0)+2Fc^2^)/3' was changed to 'calc'. A new data item
'_refine_ls_weighting_details' was created with the value set to
'w=1/[\s^2^(Fo^2^)+(0.0668P)^2^+0.0000P] where
P=(Max(Fo^2^,0)+2Fc^2^)/3'.

Automatic conversion script
Id: cif_fix_values 6909 2019-04-08 15:41:33Z antanas 
;
_cod_original_sg_symbol_H-M P-1
_cod_database_code 7702379

loop_
_symmetry_equiv_pos_as_xyz
'x, y, z'
'-x, -y, -z'

loop_
_atom_site_aniso_label
_atom_site_aniso_U_11
_atom_site_aniso_U_22
_atom_site_aniso_U_33
_atom_site_aniso_U_23
_atom_site_aniso_U_13
_atom_site_aniso_U_12
B1 0.028(2) 0.020(2) 0.018(2) 0.0003(12) -0.0011(13) -0.0133(14)
S1 0.0249(4) 0.0184(4) 0.0283(4) 0.0073(3) -0.0035(3) -0.0135(3)
S2 0.0241(4) 0.0196(4) 0.0246(4) 0.0053(3) -0.0035(3) -0.0098(3)
C1 0.026(2) 0.0172(13) 0.0172(13) 0.0028(10) -0.0011(11) -0.0137(12)
C2 0.0246(15) 0.0157(13) 0.0188(13) 0.0024(10) -0.0027(11) -0.0106(11)
C3 0.026(2) 0.027(2) 0.0227(14) 0.0001(12) 0.0006(12) -0.0188(13)
C4 0.040(2) 0.024(2) 0.0224(14) 0.0034(12) -0.0009(13) -0.0234(14)
C5 0.036(2) 0.0156(14) 0.0233(14) 0.0047(11) -0.0062(12) -0.0122(13)
C6 0.025(2) 0.0208(15) 0.0243(14) 0.0024(11) -0.0038(12) -0.0117(12)
C7 0.0269(15) 0.0233(15) 0.0185(13) 0.0023(11) -0.0024(11) -0.0157(13)
C8 0.0216(15) 0.026(2) 0.0242(14) 0.0027(12) -0.0018(12) -0.0135(13)
C9 0.024(2) 0.025(2) 0.0256(15) 0.0043(12) -0.0063(12) -0.0113(13)
N8 0.0296(14) 0.0287(15) 0.0332(14) 0.0059(12) -0.0033(11) -0.0161(12)
N9 0.034(2) 0.035(2) 0.0370(15) 0.0098(12) -0.0065(12) -0.0241(13)

loop_
_atom_site_label
_atom_site_type_symbol
_atom_site_fract_x
_atom_site_fract_y
_atom_site_fract_z
_atom_site_U_iso_or_equiv
_atom_site_thermal_displace_type
_atom_site_occupancy
_atom_site_calc_flag
_atom_site_refinement_flags
B1 B 0.5137(5) 0.3854(5) 0.0403(3) 0.0215(7) Uani 1 d .
S1 S 0.76867(12) 0.18956(11) 0.08499(7) 0.0234(2) Uani 1 d .
S2 S 0.29305(12) 0.31045(11) 0.08972(6) 0.0233(2) Uani 1 d .
C1 C 0.6712(5) 0.0043(4) 0.1569(2) 0.0191(6) Uani 1 d .
C2 C 0.4473(5) 0.0624(4) 0.1605(2) 0.0194(6) Uani 1 d .
C3 C 0.3562(5) -0.0751(4) 0.2170(2) 0.0233(6) Uani 1 d .
H3A H 0.2038(5) -0.0352(4) 0.2209(2) 0.028 Uiso 1 calc R
C4 C 0.4914(5) -0.2713(5) 0.2676(3) 0.0260(7) Uani 1 d .
H4A H 0.4308(5) -0.3662(5) 0.3056(3) 0.031 Uiso 1 calc R
C5 C 0.7149(5) -0.3301(4) 0.2633(3) 0.0251(6) Uani 1 d .
H5A H 0.8054(5) -0.4650(4) 0.2977(3) 0.030 Uiso 1 calc R
C6 C 0.8056(5) -0.1933(4) 0.2091(3) 0.0229(6) Uani 1 d .
H6A H 0.9575(5) -0.2328(4) 0.2074(3) 0.028 Uiso 1 calc R
C7 C 0.6095(5) -0.0437(4) 0.5017(2) 0.0216(6) Uani 1 d .
C8 C 0.7180(5) -0.2528(5) 0.5585(3) 0.0236(6) Uani 1 d .
C9 C 0.7353(5) 0.0724(5) 0.4498(3) 0.0248(6) Uani 1 d .
N8 N 0.7988(4) -0.4198(4) 0.6033(2) 0.0303(6) Uani 1 d .
N9 N 0.8334(4) 0.1669(4) 0.4080(2) 0.0331(6) Uani 1 d .

loop_
_atom_type_symbol
_atom_type_description
_atom_type_scat_dispersion_real
_atom_type_scat_dispersion_imag
_atom_type_scat_source
C C 0.0033 0.0016 'International Tables Vol C Tables 4.2.6.8 and 6.1.1.4'
H H 0.0000 0.0000 'International Tables Vol C Tables 4.2.6.8 and 6.1.1.4'
B B 0.0013 0.0007 'International Tables Vol C Tables 4.2.6.8 and 6.1.1.4'
N N 0.0061 0.0033 'International Tables Vol C Tables 4.2.6.8 and 6.1.1.4'
S S 0.1246 0.1234 'International Tables Vol C Tables 4.2.6.8 and 6.1.1.4'

loop_
_geom_angle_atom_site_label_1
_geom_angle_atom_site_label_2
_geom_angle_atom_site_label_3
_geom_angle
_geom_angle_site_symmetry_1
_geom_angle_site_symmetry_3
B1 B1 S2 123.9(3) 2_665 .
B1 B1 S1 123.4(3) 2_665 .
S2 B1 S1 112.8(2) . .
C1 S1 B1 96.92(15) . .
C1 S1 S1 92.56(10) . 2_755
B1 S1 S1 132.61(11) . 2_755
C2 S2 B1 96.80(14) . .
C2 C1 C6 120.1(3) . .
C2 C1 S1 116.6(2) . .
C6 C1 S1 123.3(2) . .
C3 C2 C1 120.2(3) . .
C3 C2 S2 122.9(2) . .
C1 C2 S2 116.9(2) . .
C4 C3 C2 119.2(3) . .
C3 C4 C5 120.7(3) . .
C6 C5 C4 120.4(3) . .
C5 C6 C1 119.4(3) . .
C7 C7 C9 120.2(3) 2_656 .
C7 C7 C8 120.5(3) 2_656 .
C9 C7 C8 119.3(3) . .
N8 C8 C7 178.0(3) . .
N9 C9 C7 179.2(3) . .
C8 N8 H4A 121.1(2) . 2_646
C9 N9 H5A 144.4(2) . 1_565

loop_
_geom_bond_atom_site_label_1
_geom_bond_atom_site_label_2
_geom_bond_distance
_geom_bond_site_symmetry_2
B1 B1 1.682(6) 2_665
B1 S2 1.788(3) .
B1 S1 1.790(3) .
S1 C1 1.755(3) .
S1 S1 3.578(2) 2_755
S2 C2 1.755(3) .
C1 C2 1.399(4) .
C1 C6 1.402(4) .
C2 C3 1.396(4) .
C3 C4 1.391(4) .
C4 C5 1.394(4) .
C5 C6 1.384(4) .
C7 C7 1.356(6) 2_656
C7 C9 1.435(4) .
C7 C8 1.440(4) .
C8 N8 1.144(4) .
C9 N9 1.145(4) .
N8 H4A 2.624(4) 2_646
N9 H5A 2.658(4) 1_565
